data_7206730
loop_
_publ_author_name
'Nauha, Elisa'
'Kolehmainen, Erkki'
'Nissinen, Maija'

_publ_section_title
;
 Packing incentives and a reliable N--H&#x22EF;N--pyridine synthon in
 co-crystallization of bipyridines with two agrochemical actives
;
_journal_issue 21
_journal_name_full CrystEngComm
_journal_page_first 6531
_journal_paper_doi 10.1039/c1ce05730h
_journal_volume 13
_journal_year 2011
_chemical_formula_moiety '2(C12 H14 N4 O4 S2), 1.5(C10 H8 N2), C2 H3 N'
_chemical_formula_sum 'C41 H43 N12 O8 S4'
_chemical_formula_weight 960.11
_chemical_name_systematic
;
?
;
_space_group_IT_number 2
_symmetry_cell_setting triclinic
_symmetry_space_group_name_Hall '-P 1'
_symmetry_space_group_name_H-M 'P -1'
_atom_sites_solution_hydrogens geom
_atom_sites_solution_primary direct
_atom_sites_solution_secondary difmap
_audit_creation_method SHELXL-97
_cell_angle_alpha 108.694(4)
_cell_angle_beta 95.323(3)
_cell_angle_gamma 109.312(4)
_cell_formula_units_Z 2
_cell_length_a 10.6193(3)
_cell_length_b 15.0562(4)
_cell_length_c 16.2601(4)
_cell_measurement_temperature 173(2)
_cell_volume 2265.87(15)
_computing_cell_refinement 'HKL Scalepack (Otwinowski & Minor 1997)'
_computing_data_collection 'Collect (Bruker AXS BV, 1997-2004)'
_computing_data_reduction 'HKL Denzo and Scalepack (Otwinowski & Minor 1997)'
_computing_structure_refinement 'SHELXL-97 (Sheldrick, 1997)'
_computing_structure_solution 'SHELXS-97 (Sheldrick, 1990)'
_diffrn_ambient_temperature 173(2)
_diffrn_detector_area_resol_mean 9
_diffrn_measured_fraction_theta_full 0.958
_diffrn_measured_fraction_theta_max 0.958
_diffrn_measurement_device_type KappaCCD
_diffrn_measurement_method CCD
_diffrn_radiation_monochromator 'horizonally mounted graphite crystal'
_diffrn_radiation_source 'fine-focus sealed tube'
_diffrn_radiation_type CuK\a
_diffrn_radiation_wavelength 1.54178
_diffrn_reflns_av_R_equivalents 0.0585
_diffrn_reflns_av_sigmaI/netI 0.0516
_diffrn_reflns_limit_h_max 12
_diffrn_reflns_limit_h_min -12
_diffrn_reflns_limit_k_max 17
_diffrn_reflns_limit_k_min -17
_diffrn_reflns_limit_l_max 19
_diffrn_reflns_limit_l_min -12
_diffrn_reflns_number 10805
_diffrn_reflns_theta_full 66.97
_diffrn_reflns_theta_max 66.97
_diffrn_reflns_theta_min 2.94
_exptl_absorpt_coefficient_mu 2.480
_exptl_absorpt_correction_T_max 0.7895
_exptl_absorpt_correction_T_min 0.7073
_exptl_absorpt_correction_type multi-scan
_exptl_absorpt_process_details
;
Denzo (Otwinowski, Borek, Majewski & Minor,2003)
;
_exptl_crystal_colour colorless
_exptl_crystal_density_diffrn 1.407
_exptl_crystal_density_method 'not measured'
_exptl_crystal_description block
_exptl_crystal_F_000 1002
_exptl_crystal_size_max 0.15
_exptl_crystal_size_mid 0.10
_exptl_crystal_size_min 0.10
_refine_diff_density_max 0.445
_refine_diff_density_min -0.436
_refine_diff_density_rms 0.057
_refine_ls_extinction_method none
_refine_ls_goodness_of_fit_ref 1.032
_refine_ls_hydrogen_treatment mixed
_refine_ls_matrix_type full
_refine_ls_number_parameters 615
_refine_ls_number_reflns 7733
_refine_ls_number_restraints 8
_refine_ls_restrained_S_all 1.032
_refine_ls_R_factor_all 0.0722
_refine_ls_R_factor_gt 0.0517
_refine_ls_shift/su_max 0.000
_refine_ls_shift/su_mean 0.000
_refine_ls_structure_factor_coef Fsqd
_refine_ls_weighting_details 'calc w=1/[\s^2^(Fo^2^)+(0.0609P)^2^+2.0584P] where P=(Fo^2^+2Fc^2^)/3'
_refine_ls_weighting_scheme calc
_refine_ls_wR_factor_gt 0.1257
_refine_ls_wR_factor_ref 0.1394
_reflns_number_gt 5900
_reflns_number_total 7733
_reflns_threshold_expression >2sigma(I)
_cod_data_source_file c1ce05730h.txt
_cod_data_source_block TM-22bp
_cod_original_cell_volume 2265.87(10)
_cod_original_sg_symbol_H-M P-1
_cod_database_code 7206730

loop_
_symmetry_equiv_pos_as_xyz
'x, y, z'
'-x, -y, -z'

loop_
_atom_site_label
_atom_site_type_symbol
_atom_site_fract_x
_atom_site_fract_y
_atom_site_fract_z
_atom_site_U_iso_or_equiv
_atom_site_adp_type
_atom_site_occupancy
_atom_site_symmetry_multiplicity
_atom_site_calc_flag
_atom_site_refinement_flags
S1 S 0.52467(10) 0.79919(6) 0.36781(5) 0.0537(3) Uani 1 1 d .
S2 S 0.78623(7) 0.92107(6) 0.10033(5) 0.0393(2) Uani 1 1 d .
S3 S 0.48577(13) 0.64022(7) 0.50102(5) 0.0651(3) Uani 1 1 d .
S4 S 0.90597(8) 0.78347(6) 0.83007(6) 0.0444(2) Uani 1 1 d .
O1 O 0.6729(2) 1.10580(16) 0.33620(13) 0.0463(6) Uani 1 1 d .
O2 O 0.7640(2) 1.15755(17) 0.48222(13) 0.0482(6) Uani 1 1 d .
O3 O 0.58950(19) 1.15657(15) 0.17227(13) 0.0337(4) Uani 1 1 d .
O4 O 0.8118(2) 1.26190(15) 0.20624(15) 0.0424(5) Uani 1 1 d .
O5 O 0.6971(2) 0.95216(16) 0.72444(13) 0.0464(6) Uani 1 1 d .
O6 O 0.6977(2) 1.00098(15) 0.60756(13) 0.0412(5) Uani 1 1 d .
O7 O 0.71268(19) 1.01966(15) 0.92307(12) 0.0345(4) Uani 1 1 d .
O8 O 0.9272(2) 1.12299(15) 0.92932(14) 0.0414(5) Uani 1 1 d .
N1 N 0.6355(3) 0.9955(2) 0.40995(16) 0.0403(6) Uani 1 1 d D
H1N H 0.663(3) 0.993(3) 0.4627(15) 0.048 Uiso 1 1 d D
N2 N 0.5313(3) 0.90622(19) 0.26198(15) 0.0368(6) Uani 1 1 d D
H2N H 0.570(3) 0.9661(17) 0.259(2) 0.044 Uiso 1 1 d D
N3 N 0.5625(2) 0.96020(18) 0.11891(15) 0.0291(5) Uani 1 1 d D
H3N H 0.518(3) 1.002(2) 0.124(2) 0.035 Uiso 1 1 d D
N4 N 0.7630(2) 1.09835(18) 0.14544(15) 0.0311(5) Uani 1 1 d D
H4N H 0.8533(19) 1.124(2) 0.152(2) 0.037 Uiso 1 1 d D
N5 N 0.5927(3) 0.83702(19) 0.58182(16) 0.0388(6) Uani 1 1 d D
H5N H 0.575(3) 0.830(3) 0.5245(14) 0.047 Uiso 1 1 d D
N6 N 0.5759(3) 0.75134(19) 0.67708(15) 0.0350(6) Uani 1 1 d D
H6N H 0.618(3) 0.8146(16) 0.7155(18) 0.042 Uiso 1 1 d D
N7 N 0.6831(2) 0.82179(17) 0.85312(14) 0.0282(5) Uani 1 1 d D
H7N H 0.641(3) 0.864(2) 0.8728(18) 0.034 Uiso 1 1 d D
N8 N 0.8864(2) 0.96158(18) 0.89616(15) 0.0320(5) Uani 1 1 d D
H8N H 0.9780(19) 0.988(2) 0.897(2) 0.038 Uiso 1 1 d D
C1 C 0.8272(4) 1.2603(3) 0.4852(2) 0.0563(9) Uani 1 1 d .
H1A H 0.8787 1.2603 0.4383 0.084 Uiso 1 1 calc R
H1B H 0.8894 1.3036 0.5434 0.084 Uiso 1 1 calc R
H1C H 0.7560 1.2864 0.4760 0.084 Uiso 1 1 calc R
C2 C 0.6901(3) 1.0886(2) 0.4031(2) 0.0387(7) Uani 1 1 d .
C3 C 0.5627(3) 0.9013(2) 0.34205(19) 0.0384(7) Uani 1 1 d .
C4 C 0.4669(3) 0.8282(2) 0.17751(17) 0.0313(6) Uani 1 1 d .
C5 C 0.3848(3) 0.7286(2) 0.16299(19) 0.0368(7) Uani 1 1 d .
H5 H 0.3667 0.7090 0.2121 0.044 Uiso 1 1 calc R
C6 C 0.3293(3) 0.6580(2) 0.07654(19) 0.0360(7) Uani 1 1 d .
H6 H 0.2734 0.5900 0.0669 0.043 Uiso 1 1 calc R
C7 C 0.3541(3) 0.6851(2) 0.00481(18) 0.0339(6) Uani 1 1 d .
H7 H 0.3181 0.6355 -0.0540 0.041 Uiso 1 1 calc R
C8 C 0.4316(3) 0.7849(2) 0.01831(18) 0.0313(6) Uani 1 1 d .
H8 H 0.4470 0.8042 -0.0312 0.038 Uiso 1 1 calc R
C9 C 0.4864(3) 0.8562(2) 0.10381(17) 0.0281(6) Uani 1 1 d .
C10 C 0.6970(3) 0.9955(2) 0.12198(17) 0.0286(6) Uani 1 1 d .
C11 C 0.7094(3) 1.1715(2) 0.17518(18) 0.0308(6) Uani 1 1 d .
C12 C 0.7762(3) 1.3487(2) 0.2470(2) 0.0488(8) Uani 1 1 d .
H12A H 0.7034 1.3482 0.2050 0.073 Uiso 1 1 calc R
H12B H 0.8570 1.4113 0.2627 0.073 Uiso 1 1 calc R
H12C H 0.7443 1.3450 0.3009 0.073 Uiso 1 1 calc R
C13 C 0.7838(4) 1.1040(2) 0.6676(2) 0.0482(8) Uani 1 1 d .
H13A H 0.8711 1.1051 0.6945 0.072 Uiso 1 1 calc R
H13B H 0.7374 1.1273 0.7145 0.072 Uiso 1 1 calc R
H13C H 0.8009 1.1490 0.6341 0.072 Uiso 1 1 calc R
C14 C 0.6658(3) 0.9320(2) 0.64538(19) 0.0373(7) Uani 1 1 d .
C15 C 0.5527(3) 0.7444(2) 0.59259(19) 0.0391(7) Uani 1 1 d .
C16 C 0.5495(3) 0.6780(2) 0.71616(18) 0.0308(6) Uani 1 1 d .
C17 C 0.4749(3) 0.5743(2) 0.6726(2) 0.0387(7) Uani 1 1 d .
H17 H 0.4408 0.5466 0.6100 0.046 Uiso 1 1 calc R
C18 C 0.4503(3) 0.5113(2) 0.7205(2) 0.0425(7) Uani 1 1 d .
H18 H 0.3992 0.4406 0.6903 0.051 Uiso 1 1 calc R
C19 C 0.4989(3) 0.5499(2) 0.8113(2) 0.0400(7) Uani 1 1 d .
H19 H 0.4796 0.5064 0.8437 0.048 Uiso 1 1 calc R
C20 C 0.5762(3) 0.6527(2) 0.8553(2) 0.0351(6) Uani 1 1 d .
H20 H 0.6117 0.6795 0.9178 0.042 Uiso 1 1 calc R
C21 C 0.6015(3) 0.7156(2) 0.80833(18) 0.0291(6) Uani 1 1 d .
C22 C 0.8184(3) 0.8580(2) 0.86138(18) 0.0304(6) Uani 1 1 d .
C23 C 0.8302(3) 1.0342(2) 0.91709(18) 0.0311(6) Uani 1 1 d .
C24 C 0.8879(3) 1.2091(2) 0.9539(2) 0.0468(8) Uani 1 1 d .
H24A H 0.8675 1.2221 1.0132 0.070 Uiso 1 1 calc R
H24B H 0.8065 1.1950 0.9105 0.070 Uiso 1 1 calc R
H24C H 0.9631 1.2688 0.9548 0.070 Uiso 1 1 calc R
N101 N 1.0876(3) 0.6251(2) 0.26998(18) 0.0514(7) Uani 1 1 d .
N102 N 0.8292(3) 0.5747(2) 0.08377(17) 0.0453(6) Uani 1 1 d .
C101 C 1.1819(4) 0.5894(3) 0.2889(2) 0.0618(10) Uani 1 1 d .
H101 H 1.2422 0.6241 0.3460 0.074 Uiso 1 1 calc R
C102 C 1.1976(4) 0.5064(3) 0.2318(2) 0.0564(9) Uani 1 1 d .
H102 H 1.2655 0.4839 0.2494 0.068 Uiso 1 1 calc R
C103 C 1.1133(3) 0.4568(3) 0.1489(2) 0.0478(8) Uani 1 1 d .
H103 H 1.1215 0.3990 0.1077 0.057 Uiso 1 1 calc R
C104 C 1.0158(3) 0.4921(2) 0.1260(2) 0.0393(7) Uani 1 1 d .
H104 H 0.9574 0.4598 0.0683 0.047 Uiso 1 1 calc R
C105 C 1.0046(3) 0.5757(2) 0.1886(2) 0.0375(7) Uani 1 1 d .
C106 C 0.8987(3) 0.6142(2) 0.1685(2) 0.0374(7) Uani 1 1 d .
C107 C 0.8721(4) 0.6870(3) 0.2335(2) 0.0571(9) Uani 1 1 d .
H107 H 0.9216 0.7136 0.2935 0.068 Uiso 1 1 calc R
C108 C 0.7728(4) 0.7205(3) 0.2102(3) 0.0677(11) Uani 1 1 d .
H108 H 0.7540 0.7709 0.2540 0.081 Uiso 1 1 calc R
C109 C 0.7020(4) 0.6806(3) 0.1238(3) 0.0539(9) Uani 1 1 d .
H109 H 0.6334 0.7024 0.1061 0.065 Uiso 1 1 calc R
C110 C 0.7330(4) 0.6083(3) 0.0637(2) 0.0517(9) Uani 1 1 d .
H110 H 0.6831 0.5801 0.0037 0.062 Uiso 1 1 calc R
N200 N 0.9571(5) 0.9939(6) 0.3872(3) 0.137(3) Uani 1 1 d .
C201 C 0.9931(10) 1.0637(11) 0.3440(5) 0.167(6) Uani 1 1 d .
H201 H 0.9560 1.0408 0.2821 0.200 Uiso 1 1 calc R
C202 C 1.0767(11) 1.1596(11) 0.3867(9) 0.166(5) Uani 1 1 d .
H202 H 1.0983 1.2035 0.3547 0.199 Uiso 1 1 calc R
C203 C 1.1332(8) 1.1973(9) 0.4770(8) 0.163(4) Uani 1 1 d .
H203 H 1.1929 1.2663 0.5072 0.196 Uiso 1 1 calc R
C204 C 1.1013(6) 1.1339(7) 0.5203(4) 0.110(2) Uani 1 1 d .
H204 H 1.1381 1.1581 0.5825 0.132 Uiso 1 1 calc R
C205 C 1.0161(5) 1.0345(6) 0.4761(3) 0.100(2) Uani 1 1 d .
N300 N 0.8853(10) 0.5410(7) 0.4366(6) 0.287(7) Uani 1 1 d .
C301 C 0.8704(9) 0.5508(6) 0.5090(5) 0.173(4) Uani 1 1 d .
C302 C 0.8389(9) 0.5740(6) 0.5904(5) 0.159(4) Uani 1 1 d .
H30A H 0.7423 0.5652 0.5835 0.239 Uiso 1 1 calc R
H30B H 0.8964 0.6447 0.6278 0.239 Uiso 1 1 calc R
H30C H 0.8551 0.5290 0.6185 0.239 Uiso 1 1 calc R

loop_
_atom_site_aniso_label
_atom_site_aniso_U_11
_atom_site_aniso_U_22
_atom_site_aniso_U_33
_atom_site_aniso_U_23
_atom_site_aniso_U_13
_atom_site_aniso_U_12
S1 0.0774(6) 0.0408(5) 0.0337(4) 0.0157(4) -0.0030(4) 0.0138(4)
S2 0.0305(4) 0.0328(4) 0.0565(5) 0.0138(3) 0.0108(3) 0.0167(3)
S3 0.1107(9) 0.0369(5) 0.0326(4) 0.0058(4) 0.0003(5) 0.0210(5)
S4 0.0300(4) 0.0331(4) 0.0697(5) 0.0132(4) 0.0131(3) 0.0169(3)
O1 0.0600(14) 0.0379(12) 0.0320(12) 0.0108(10) 0.0034(10) 0.0118(11)
O2 0.0576(14) 0.0378(12) 0.0327(11) 0.0031(9) -0.0004(10) 0.0105(11)
O3 0.0270(10) 0.0353(11) 0.0437(11) 0.0166(9) 0.0092(8) 0.0159(9)
O4 0.0319(11) 0.0275(11) 0.0646(14) 0.0106(10) 0.0141(10) 0.0130(9)
O5 0.0634(15) 0.0378(12) 0.0284(12) 0.0107(9) 0.0027(10) 0.0112(11)
O6 0.0560(13) 0.0325(11) 0.0313(10) 0.0121(9) 0.0045(9) 0.0136(10)
O7 0.0312(11) 0.0357(11) 0.0384(11) 0.0117(9) 0.0099(8) 0.0165(9)
O8 0.0298(11) 0.0289(11) 0.0590(13) 0.0076(10) 0.0095(9) 0.0119(9)
N1 0.0508(16) 0.0389(15) 0.0243(12) 0.0089(11) 0.0019(11) 0.0133(12)
N2 0.0450(15) 0.0341(14) 0.0263(12) 0.0108(11) 0.0056(10) 0.0103(12)
N3 0.0265(12) 0.0299(13) 0.0331(12) 0.0122(10) 0.0073(9) 0.0128(10)
N4 0.0240(12) 0.0311(13) 0.0401(13) 0.0141(11) 0.0084(10) 0.0120(10)
N5 0.0520(16) 0.0365(14) 0.0262(12) 0.0108(11) 0.0038(11) 0.0170(12)
N6 0.0441(15) 0.0314(13) 0.0261(13) 0.0085(10) 0.0057(10) 0.0128(11)
N7 0.0278(12) 0.0295(13) 0.0295(12) 0.0095(10) 0.0079(9) 0.0145(10)
N8 0.0238(12) 0.0308(13) 0.0392(13) 0.0092(11) 0.0057(10) 0.0119(10)
C1 0.062(2) 0.0382(19) 0.046(2) 0.0021(16) 0.0009(17) 0.0081(17)
C2 0.0369(16) 0.0390(18) 0.0352(17) 0.0074(14) 0.0072(13) 0.0146(14)
C3 0.0404(17) 0.0436(18) 0.0300(15) 0.0117(13) 0.0055(12) 0.0172(14)
C4 0.0339(15) 0.0335(15) 0.0263(14) 0.0098(12) 0.0067(11) 0.0141(13)
C5 0.0415(17) 0.0359(16) 0.0323(15) 0.0154(13) 0.0091(12) 0.0113(14)
C6 0.0361(16) 0.0286(15) 0.0386(16) 0.0105(13) 0.0055(12) 0.0096(13)
C7 0.0338(15) 0.0338(16) 0.0296(15) 0.0060(12) 0.0060(12) 0.0134(13)
C8 0.0315(15) 0.0376(16) 0.0276(14) 0.0120(12) 0.0087(11) 0.0161(13)
C9 0.0248(13) 0.0306(15) 0.0321(15) 0.0130(12) 0.0084(11) 0.0127(12)
C10 0.0307(14) 0.0307(15) 0.0268(14) 0.0119(12) 0.0071(11) 0.0133(12)
C11 0.0330(16) 0.0319(15) 0.0326(15) 0.0156(12) 0.0105(12) 0.0144(13)
C12 0.0435(19) 0.0303(17) 0.069(2) 0.0111(16) 0.0141(16) 0.0163(15)
C13 0.060(2) 0.0365(18) 0.0383(17) 0.0100(14) 0.0063(15) 0.0109(16)
C14 0.0422(17) 0.0407(18) 0.0323(17) 0.0148(14) 0.0098(13) 0.0182(14)
C15 0.0450(18) 0.0405(18) 0.0347(17) 0.0142(14) 0.0085(13) 0.0199(15)
C16 0.0306(14) 0.0302(15) 0.0325(15) 0.0104(12) 0.0092(11) 0.0136(12)
C17 0.0383(16) 0.0352(17) 0.0367(16) 0.0085(13) 0.0066(13) 0.0121(14)
C18 0.0418(17) 0.0307(16) 0.0510(19) 0.0123(14) 0.0135(14) 0.0111(14)
C19 0.0408(17) 0.0373(17) 0.0500(19) 0.0223(15) 0.0171(14) 0.0171(14)
C20 0.0344(15) 0.0394(17) 0.0391(16) 0.0187(14) 0.0129(12) 0.0181(13)
C21 0.0246(13) 0.0296(15) 0.0329(15) 0.0082(12) 0.0078(11) 0.0133(12)
C22 0.0297(14) 0.0318(15) 0.0306(14) 0.0120(12) 0.0052(11) 0.0131(12)
C23 0.0299(15) 0.0318(16) 0.0306(14) 0.0084(12) 0.0052(11) 0.0141(13)
C24 0.0418(18) 0.0299(16) 0.065(2) 0.0112(15) 0.0109(15) 0.0160(14)
N101 0.0486(17) 0.0509(17) 0.0453(16) 0.0068(13) -0.0009(13) 0.0215(14)
N102 0.0508(16) 0.0432(16) 0.0440(15) 0.0161(13) 0.0063(12) 0.0219(13)
C101 0.055(2) 0.075(3) 0.049(2) 0.015(2) -0.0036(17) 0.028(2)
C102 0.049(2) 0.070(3) 0.060(2) 0.026(2) 0.0109(17) 0.0335(19)
C103 0.050(2) 0.046(2) 0.054(2) 0.0198(16) 0.0179(16) 0.0241(16)
C104 0.0411(17) 0.0373(17) 0.0400(16) 0.0135(14) 0.0104(13) 0.0159(14)
C105 0.0365(16) 0.0350(16) 0.0402(17) 0.0151(14) 0.0092(13) 0.0114(13)
C106 0.0378(16) 0.0263(15) 0.0429(17) 0.0101(13) 0.0080(13) 0.0087(13)
C107 0.053(2) 0.049(2) 0.053(2) -0.0011(17) 0.0002(16) 0.0232(18)
C108 0.064(3) 0.053(2) 0.077(3) 0.002(2) 0.010(2) 0.035(2)
C109 0.047(2) 0.043(2) 0.076(3) 0.0237(19) 0.0074(18) 0.0228(17)
C110 0.055(2) 0.051(2) 0.056(2) 0.0248(17) 0.0035(16) 0.0251(18)
N200 0.107(4) 0.274(8) 0.043(2) 0.020(3) 0.009(2) 0.130(5)
C201 0.148(8) 0.360(17) 0.069(5) 0.076(8) 0.045(5) 0.188(10)
C202 0.133(8) 0.295(16) 0.165(11) 0.119(10) 0.084(7) 0.152(10)
C203 0.098(6) 0.237(12) 0.170(9) 0.053(9) 0.041(6) 0.101(7)
C204 0.073(4) 0.178(7) 0.072(4) 0.011(4) 0.011(3) 0.075(5)
C205 0.071(3) 0.192(7) 0.043(3) 0.013(3) 0.011(2) 0.087(4)
N300 0.211(9) 0.220(9) 0.180(8) -0.081(7) 0.097(7) -0.086(7)
C301 0.166(8) 0.120(6) 0.105(6) -0.014(5) 0.044(5) -0.050(5)
C302 0.201(9) 0.120(6) 0.093(5) 0.037(4) 0.023(5) -0.009(6)

loop_
_atom_type_symbol
_atom_type_description
_atom_type_scat_dispersion_real
_atom_type_scat_dispersion_imag
_atom_type_scat_source
C C 0.0181 0.0091 'International Tables Vol C Tables 4.2.6.8 and 6.1.1.4'
H H 0.0000 0.0000 'International Tables Vol C Tables 4.2.6.8 and 6.1.1.4'
N N 0.0311 0.0180 'International Tables Vol C Tables 4.2.6.8 and 6.1.1.4'
O O 0.0492 0.0322 'International Tables Vol C Tables 4.2.6.8 and 6.1.1.4'
S S 0.3331 0.5567 'International Tables Vol C Tables 4.2.6.8 and 6.1.1.4'

loop_
_geom_angle_atom_site_label_1
_geom_angle_atom_site_label_2
_geom_angle_atom_site_label_3
_geom_angle
_geom_angle_site_symmetry_3
C2 O2 C1 115.4(2) .
C11 O4 C12 116.2(2) .
C14 O6 C13 115.4(2) .
C23 O8 C24 116.1(2) .
C2 N1 C3 128.3(3) .
C2 N1 H1N 116(2) .
C3 N1 H1N 115(2) .
C3 N2 C4 130.5(3) .
C3 N2 H2N 115(2) .
C4 N2 H2N 113(2) .
C10 N3 C9 122.0(2) .
C10 N3 H3N 119(2) .
C9 N3 H3N 119(2) .
C10 N4 C11 127.1(2) .
C10 N4 H4N 119(2) .
C11 N4 H4N 113(2) .
C14 N5 C15 128.0(2) .
C14 N5 H5N 119(2) .
C15 N5 H5N 113(2) .
C15 N6 C16 132.7(3) .
C15 N6 H6N 113(2) .
C16 N6 H6N 114(2) .
C22 N7 C21 121.3(2) .
C22 N7 H7N 120(2) .
C21 N7 H7N 119(2) .
C22 N8 C23 127.6(2) .
C22 N8 H8N 119(2) .
C23 N8 H8N 113(2) .
O2 C1 H1A 109.5 .
O2 C1 H1B 109.5 .
H1A C1 H1B 109.5 .
O2 C1 H1C 109.5 .
H1A C1 H1C 109.5 .
H1B C1 H1C 109.5 .
O1 C2 O2 125.0(3) .
O1 C2 N1 125.7(3) .
O2 C2 N1 109.3(3) .
N2 C3 N1 114.0(3) .
N2 C3 S1 128.0(2) .
N1 C3 S1 118.0(2) .
C5 C4 C9 118.9(2) .
C5 C4 N2 125.1(2) .
C9 C4 N2 116.0(2) .
C6 C5 C4 119.8(3) .
C6 C5 H5 120.1 .
C4 C5 H5 120.1 .
C7 C6 C5 120.9(3) .
C7 C6 H6 119.6 .
C5 C6 H6 119.6 .
C6 C7 C8 119.9(3) .
C6 C7 H7 120.1 .
C8 C7 H7 120.1 .
C9 C8 C7 119.9(3) .
C9 C8 H8 120.1 .
C7 C8 H8 120.1 .
C8 C9 C4 120.6(3) .
C8 C9 N3 120.6(2) .
C4 C9 N3 118.8(2) .
N3 C10 N4 117.3(2) .
N3 C10 S2 123.1(2) .
N4 C10 S2 119.5(2) .
O3 C11 O4 125.7(3) .
O3 C11 N4 126.1(3) .
O4 C11 N4 108.3(2) .
O4 C12 H12A 109.5 .
O4 C12 H12B 109.5 .
H12A C12 H12B 109.5 .
O4 C12 H12C 109.5 .
H12A C12 H12C 109.5 .
H12B C12 H12C 109.5 .
O6 C13 H13A 109.5 .
O6 C13 H13B 109.5 .
H13A C13 H13B 109.5 .
O6 C13 H13C 109.5 .
H13A C13 H13C 109.5 .
H13B C13 H13C 109.5 .
O5 C14 O6 123.9(3) .
O5 C14 N5 125.8(3) .
O6 C14 N5 110.3(2) .
N6 C15 N5 114.7(3) .
N6 C15 S3 128.1(2) .
N5 C15 S3 117.2(2) .
C17 C16 C21 118.3(3) .
C17 C16 N6 126.3(3) .
C21 C16 N6 115.5(2) .
C18 C17 C16 120.1(3) .
C18 C17 H17 119.9 .
C16 C17 H17 119.9 .
C19 C18 C17 120.8(3) .
C19 C18 H18 119.6 .
C17 C18 H18 119.6 .
C18 C19 C20 119.7(3) .
C18 C19 H19 120.1 .
C20 C19 H19 120.1 .
C21 C20 C19 119.8(3) .
C21 C20 H20 120.1 .
C19 C20 H20 120.1 .
C20 C21 C16 121.2(3) .
C20 C21 N7 120.2(2) .
C16 C21 N7 118.6(2) .
N7 C22 N8 117.4(2) .
N7 C22 S4 123.0(2) .
N8 C22 S4 119.6(2) .
O7 C23 O8 125.9(3) .
O7 C23 N8 126.0(3) .
O8 C23 N8 108.1(2) .
O8 C24 H24A 109.5 .
O8 C24 H24B 109.5 .
H24A C24 H24B 109.5 .
O8 C24 H24C 109.5 .
H24A C24 H24C 109.5 .
H24B C24 H24C 109.5 .
C101 N101 C105 116.7(3) .
C106 N102 C110 117.8(3) .
N101 C101 C102 124.6(3) .
N101 C101 H101 117.7 .
C102 C101 H101 117.7 .
C103 C102 C101 118.4(3) .
C103 C102 H102 120.8 .
C101 C102 H102 120.8 .
C102 C103 C104 118.9(3) .
C102 C103 H103 120.5 .
C104 C103 H103 120.5 .
C103 C104 C105 119.1(3) .
C103 C104 H104 120.5 .
C105 C104 H104 120.5 .
N101 C105 C104 122.2(3) .
N101 C105 C106 116.6(3) .
C104 C105 C106 121.2(3) .
N102 C106 C107 121.4(3) .
N102 C106 C105 116.5(3) .
C107 C106 C105 122.0(3) .
C108 C107 C106 119.2(3) .
C108 C107 H107 120.4 .
C106 C107 H107 120.4 .
C109 C108 C107 119.5(4) .
C109 C108 H108 120.3 .
C107 C108 H108 120.3 .
C110 C109 C108 117.9(3) .
C110 C109 H109 121.1 .
C108 C109 H109 121.1 .
N102 C110 C109 124.2(3) .
N102 C110 H110 117.9 .
C109 C110 H110 117.9 .
C205 N200 C201 114.1(7) .
C202 C201 N200 122.4(9) .
C202 C201 H201 118.8 .
N200 C201 H201 118.8 .
C201 C202 C203 121.4(13) .
C201 C202 H202 119.3 .
C203 C202 H202 119.3 .
C204 C203 C202 118.1(11) .
C204 C203 H203 121.0 .
C202 C203 H203 121.0 .
C203 C204 C205 120.6(7) .
C203 C204 H204 119.7 .
C205 C204 H204 119.7 .
N200 C205 C204 123.5(7) .
N200 C205 C205 116.4(8) 2_776
C204 C205 C205 120.0(6) 2_776
N300 C301 C302 168.2(15) .
C301 C302 H30A 109.5 .
C301 C302 H30B 109.5 .
H30A C302 H30B 109.5 .
C301 C302 H30C 109.5 .
H30A C302 H30C 109.5 .
H30B C302 H30C 109.5 .

loop_
_geom_bond_atom_site_label_1
_geom_bond_atom_site_label_2
_geom_bond_distance
_geom_bond_site_symmetry_2
S1 C3 1.655(3) .
S2 C10 1.670(3) .
S3 C15 1.659(3) .
S4 C22 1.672(3) .
O1 C2 1.208(4) .
O2 C2 1.329(4) .
O2 C1 1.451(4) .
O3 C11 1.211(3) .
O4 C11 1.329(3) .
O4 C12 1.451(4) .
O5 C14 1.208(3) .
O6 C14 1.336(4) .
O6 C13 1.456(4) .
O7 C23 1.213(3) .
O8 C23 1.330(3) .
O8 C24 1.439(4) .
N1 C2 1.374(4) .
N1 C3 1.393(4) .
N1 H1N 0.897(18) .
N2 C3 1.345(4) .
N2 C4 1.412(4) .
N2 H2N 0.877(18) .
N3 C10 1.339(3) .
N3 C9 1.430(4) .
N3 H3N 0.890(18) .
N4 C10 1.374(4) .
N4 C11 1.377(4) .
N4 H4N 0.888(18) .
N5 C14 1.373(4) .
N5 C15 1.391(4) .
N5 H5N 0.897(18) .
N6 C15 1.337(4) .
N6 C16 1.406(4) .
N6 H6N 0.884(18) .
N7 C22 1.334(4) .
N7 C21 1.434(4) .
N7 H7N 0.890(18) .
N8 C22 1.374(4) .
N8 C23 1.377(4) .
N8 H8N 0.917(18) .
C1 H1A 0.9800 .
C1 H1B 0.9800 .
C1 H1C 0.9800 .
C4 C5 1.390(4) .
C4 C9 1.403(4) .
C5 C6 1.389(4) .
C5 H5 0.9500 .
C6 C7 1.374(4) .
C6 H6 0.9500 .
C7 C8 1.386(4) .
C7 H7 0.9500 .
C8 C9 1.380(4) .
C8 H8 0.9500 .
C12 H12A 0.9800 .
C12 H12B 0.9800 .
C12 H12C 0.9800 .
C13 H13A 0.9800 .
C13 H13B 0.9800 .
C13 H13C 0.9800 .
C16 C17 1.391(4) .
C16 C21 1.403(4) .
C17 C18 1.387(4) .
C17 H17 0.9500 .
C18 C19 1.376(4) .
C18 H18 0.9500 .
C19 C20 1.386(4) .
C19 H19 0.9500 .
C20 C21 1.373(4) .
C20 H20 0.9500 .
C24 H24A 0.9800 .
C24 H24B 0.9800 .
C24 H24C 0.9800 .
N101 C101 1.338(5) .
N101 C105 1.341(4) .
N102 C106 1.338(4) .
N102 C110 1.339(4) .
C101 C102 1.369(5) .
C101 H101 0.9500 .
C102 C103 1.365(5) .
C102 H102 0.9500 .
C103 C104 1.383(4) .
C103 H103 0.9500 .
C104 C105 1.391(4) .
C104 H104 0.9500 .
C105 C106 1.481(4) .
C106 C107 1.385(5) .
C107 C108 1.381(5) .
C107 H107 0.9500 .
C108 C109 1.366(5) .
C108 H108 0.9500 .
C109 C110 1.364(5) .
C109 H109 0.9500 .
C110 H110 0.9500 .
N200 C205 1.366(6) .
N200 C201 1.415(13) .
C201 C202 1.323(15) .
C201 H201 0.9500 .
C202 C203 1.383(13) .
C202 H202 0.9500 .
C203 C204 1.336(12) .
C203 H203 0.9500 .
C204 C205 1.367(10) .
C204 H204 0.9500 .
C205 C205 1.462(13) 2_776
N300 C301 1.171(11) .
C301 C302 1.360(10) .
C302 H30A 0.9800 .
C302 H30B 0.9800 .
C302 H30C 0.9800 .

loop_
_geom_hbond_atom_site_label_D
_geom_hbond_atom_site_label_H
_geom_hbond_atom_site_label_A
_geom_hbond_distance_DH
_geom_hbond_distance_HA
_geom_hbond_distance_DA
_geom_hbond_angle_DHA
_geom_hbond_site_symmetry_A
N1 H1N O6 0.897(18) 2.31(2) 3.189(3) 167(3) .
N2 H2N O1 0.877(18) 1.93(3) 2.664(3) 141(3) .
N2 H2N N3 0.877(18) 2.25(3) 2.713(3) 113(2) .
N3 H3N O3 0.890(18) 2.04(3) 2.707(3) 130(3) .
N3 H3N O7 0.890(18) 2.38(3) 3.074(3) 135(3) 2_676
N4 H4N S4 0.888(18) 2.410(19) 3.291(2) 171(3) 2_776
N5 H5N S1 0.897(18) 2.413(19) 3.309(2) 176(3) .
N6 H6N O5 0.884(18) 1.91(2) 2.672(3) 143(3) .
N6 H6N N7 0.884(18) 2.24(3) 2.695(3) 112(2) .
N7 H7N O7 0.890(18) 2.05(3) 2.722(3) 131(3) .
N7 H7N O3 0.890(18) 2.38(3) 3.024(3) 130(2) 2_676
N8 H8N S2 0.917(18) 2.412(19) 3.323(2) 172(3) 2_776

loop_
_geom_torsion_atom_site_label_1
_geom_torsion_atom_site_label_2
_geom_torsion_atom_site_label_3
_geom_torsion_atom_site_label_4
_geom_torsion
_geom_torsion_site_symmetry_4
C1 O2 C2 O1 -0.2(5) .
C1 O2 C2 N1 -179.4(3) .
C3 N1 C2 O1 7.3(5) .
C3 N1 C2 O2 -173.5(3) .
C4 N2 C3 N1 175.6(3) .
C4 N2 C3 S1 -4.7(5) .
C2 N1 C3 N2 -7.6(5) .
C2 N1 C3 S1 172.7(3) .
C3 N2 C4 C5 20.9(5) .
C3 N2 C4 C9 -160.9(3) .
C9 C4 C5 C6 3.1(4) .
N2 C4 C5 C6 -178.7(3) .
C4 C5 C6 C7 -0.2(5) .
C5 C6 C7 C8 -2.2(4) .
C6 C7 C8 C9 1.6(4) .
C7 C8 C9 C4 1.4(4) .
C7 C8 C9 N3 -177.8(2) .
C5 C4 C9 C8 -3.7(4) .
N2 C4 C9 C8 177.9(2) .
C5 C4 C9 N3 175.4(3) .
N2 C4 C9 N3 -2.9(4) .
C10 N3 C9 C8 -86.7(3) .
C10 N3 C9 C4 94.1(3) .
C9 N3 C10 N4 -173.8(2) .
C9 N3 C10 S2 5.3(4) .
C11 N4 C10 N3 7.2(4) .
C11 N4 C10 S2 -172.0(2) .
C12 O4 C11 O3 5.7(4) .
C12 O4 C11 N4 -175.4(2) .
C10 N4 C11 O3 -12.7(4) .
C10 N4 C11 O4 168.5(2) .
C13 O6 C14 O5 4.6(4) .
C13 O6 C14 N5 -175.9(3) .
C15 N5 C14 O5 -7.6(5) .
C15 N5 C14 O6 172.9(3) .
C16 N6 C15 N5 178.9(3) .
C16 N6 C15 S3 -2.3(5) .
C14 N5 C15 N6 8.2(5) .
C14 N5 C15 S3 -170.8(3) .
C15 N6 C16 C17 -7.7(5) .
C15 N6 C16 C21 174.1(3) .
C21 C16 C17 C18 1.8(4) .
N6 C16 C17 C18 -176.3(3) .
C16 C17 C18 C19 -0.1(5) .
C17 C18 C19 C20 -1.5(5) .
C18 C19 C20 C21 1.3(4) .
C19 C20 C21 C16 0.5(4) .
C19 C20 C21 N7 -179.1(3) .
C17 C16 C21 C20 -2.0(4) .
N6 C16 C21 C20 176.3(3) .
C17 C16 C21 N7 177.5(3) .
N6 C16 C21 N7 -4.1(4) .
C22 N7 C21 C20 90.5(3) .
C22 N7 C21 C16 -89.0(3) .
C21 N7 C22 N8 172.8(2) .
C21 N7 C22 S4 -6.2(4) .
C23 N8 C22 N7 -6.0(4) .
C23 N8 C22 S4 173.1(2) .
C24 O8 C23 O7 1.6(4) .
C24 O8 C23 N8 -178.6(2) .
C22 N8 C23 O7 13.8(5) .
C22 N8 C23 O8 -166.0(2) .
C105 N101 C101 C102 -0.8(6) .
N101 C101 C102 C103 1.2(6) .
C101 C102 C103 C104 0.0(5) .
C102 C103 C104 C105 -1.4(5) .
C101 N101 C105 C104 -0.8(5) .
C101 N101 C105 C106 178.9(3) .
C103 C104 C105 N101 1.8(5) .
C103 C104 C105 C106 -177.8(3) .
C110 N102 C106 C107 0.3(5) .
C110 N102 C106 C105 -179.9(3) .
N101 C105 C106 N102 170.6(3) .
C104 C105 C106 N102 -9.7(4) .
N101 C105 C106 C107 -9.6(5) .
C104 C105 C106 C107 170.1(3) .
N102 C106 C107 C108 -0.8(5) .
C105 C106 C107 C108 179.4(3) .
C106 C107 C108 C109 0.6(6) .
C107 C108 C109 C110 0.1(6) .
C106 N102 C110 C109 0.4(5) .
C108 C109 C110 N102 -0.6(6) .
C205 N200 C201 C202 0.0(11) .
N200 C201 C202 C203 -0.4(14) .
C201 C202 C203 C204 0.1(13) .
C202 C203 C204 C205 0.6(10) .
C201 N200 C205 C204 0.7(7) .
C201 N200 C205 C205 -179.2(5) 2_776
C203 C204 C205 N200 -1.0(9) .
C203 C204 C205 C205 178.9(6) 2_776
